data_1565815
loop_
_publ_author_name
'Zhou, Weinan'
'Sarma, Tridib'
'Su, Yonghuan'
'Lei, Chuanhu'
'Sessler, Jonathan L.'

_publ_section_title
;
 Kinetic trapping of a cobalt(ii) metallocage using a carbazole-containing
 expanded carbaporphyrinoid ligand
;
_journal_issue 3
_journal_name_full 'Chemical Science'
_journal_page_first 692
_journal_page_last 697
_journal_paper_doi 10.1039/D1SC06514A
_journal_volume 13
_journal_year 2022
_chemical_formula_moiety 'C76 H78 Cl2 N8 Zn2, 2(C H Cl3), 3(C H4 O)'
_chemical_formula_sum 'C81 H92 Cl8 N8 O3 Zn2'
_chemical_formula_weight 1639.96
_space_group_crystal_system monoclinic
_space_group_IT_number 14
_space_group_name_Hall '-P 2ybc'
_space_group_name_H-M_alt 'P 1 21/c 1'
_atom_sites_solution_hydrogens mixed
_atom_sites_solution_primary dual
_audit_creation_date 2020-06-26
_audit_creation_method
;
Olex2 1.2
(compiled 2018.05.29 svn.r3508 for OlexSys, GUI svn.r5506)
;
_audit_update_record
;
2021-08-25 deposited with the CCDC.	2021-12-20 downloaded from the CCDC.
;
_cell_angle_alpha 90
_cell_angle_beta 101.36(3)
_cell_angle_gamma 90
_cell_formula_units_Z 4
_cell_length_a 28.535(6)
_cell_length_b 13.861(3)
_cell_length_c 20.682(4)
_cell_measurement_reflns_used 69159
_cell_measurement_temperature 173(2)
_cell_measurement_theta_max 25
_cell_measurement_theta_min 0.39
_cell_volume 8020(3)
_computing_molecular_graphics 'Olex2 (Dolomanov et al., 2009)'
_computing_publication_material 'Olex2 (Dolomanov et al., 2009)'
_computing_structure_refinement 'ShelXL (Sheldrick, 2015)'
_computing_structure_solution 'ShelXT (Sheldrick, 2015)'
_diffrn_ambient_temperature 173.15
_diffrn_measured_fraction_theta_full 0.980
_diffrn_measured_fraction_theta_max 0.957
_diffrn_measurement_device_type 'Bruker APEX-II CCD'
_diffrn_measurement_method '\w scans'
_diffrn_radiation_type MoK\a
_diffrn_radiation_wavelength 0.71073
_diffrn_reflns_av_R_equivalents 0.0460
_diffrn_reflns_av_unetI/netI 0.0447
_diffrn_reflns_Laue_measured_fraction_full 0.980
_diffrn_reflns_Laue_measured_fraction_max 0.957
_diffrn_reflns_limit_h_max 36
_diffrn_reflns_limit_h_min -36
_diffrn_reflns_limit_k_max 0
_diffrn_reflns_limit_k_min -17
_diffrn_reflns_limit_l_max 24
_diffrn_reflns_limit_l_min -26
_diffrn_reflns_number 28063
_diffrn_reflns_point_group_measured_fraction_full 0.980
_diffrn_reflns_point_group_measured_fraction_max 0.957
_diffrn_reflns_theta_full 25.242
_diffrn_reflns_theta_max 27.160
_diffrn_reflns_theta_min 1.846
_diffrn_standards_number 0
_exptl_absorpt_coefficient_mu 0.917
_exptl_absorpt_correction_type none
_exptl_crystal_colour dark
_exptl_crystal_density_diffrn 1.358
_exptl_crystal_description needle
_exptl_crystal_F_000 3416
_refine_diff_density_max 1.727
_refine_diff_density_min -1.649
_refine_diff_density_rms 0.096
_refine_ls_extinction_method none
_refine_ls_goodness_of_fit_ref 1.081
_refine_ls_hydrogen_treatment constr
_refine_ls_matrix_type full
_refine_ls_number_parameters 936
_refine_ls_number_reflns 17044
_refine_ls_number_restraints 24
_refine_ls_restrained_S_all 1.103
_refine_ls_R_factor_all 0.1050
_refine_ls_R_factor_gt 0.0931
_refine_ls_shift/su_max 0.001
_refine_ls_shift/su_mean 0.000
_refine_ls_structure_factor_coef Fsqd
_refine_ls_weighting_details 'w=1/[\s^2^(Fo^2^)+(0.1901P)^2^+4.7169P] where P=(Fo^2^+2Fc^2^)/3'
_refine_ls_weighting_scheme calc
_refine_ls_wR_factor_gt 0.2829
_refine_ls_wR_factor_ref 0.3013
_reflns_Friedel_coverage 0.000
_reflns_number_gt 13455
_reflns_number_total 17044
_reflns_threshold_expression 'I > 2\s(I)'
_cod_data_source_file d1sc06514a2.cif
_cod_data_source_block a
_cod_depositor_comments 'Adding full bibliography for 1565814--1565817.cif.'
_cod_database_code 1565815
_shelx_shelxl_version_number 2017/1
_shelx_space_group_comment
;
The symmetry employed for this shelxl refinement is uniquely defined
by the following loop, which should always be used as a source of
symmetry information in preference to the above space-group names.
They are only intended as comments.
;
_olex2_refinement_description
;
1. Fixed Uiso
 At 1.2 times of:
  All C(H) groups, All C(H,H) groups, All N(H) groups
 At 1.5 times of:
  All C(H,H,H) groups, All O(H) groups
2. Uiso/Uaniso restraints and constraints
Uanis(C81) \\sim Ueq, Uanis(Cl7) \\sim Ueq, Uanis(Cl8) \\sim Ueq, Uanis(Cl6)
\\sim Ueq: with sigma of 0.01 and sigma for terminal atoms of 0.02
3.a Riding coordinates:
 O1(H1)
3.b Ternary CH refined with riding coordinates:
 C80(H80), C81(H81)
3.c Secondary CH2 refined with riding coordinates:
 C5(H5A,H5B), C7(H7A,H7B), C14(H14A,H14B), C16(H16A,H16B), C23(H23A,H23B),
 C25(H25A,H25B), C43(H43A,H43B), C45(H45A,H45B), C52(H52A,H52B), C54(H54A,H54B),
  C61(H61A,H61B), C63(H63A,H63B)
3.d Aromatic/amide H refined with riding coordinates:
 N4(H4), N8(H8), C9(H9), C18(H18), C28(H28), C29(H29), C32(H32), C33(H33),
 C35(H35), C38(H38), C47(H47), C56(H56), C66(H66), C67(H67), C70(H70), C71(H71),
  C73(H73), C76(H76)
3.e Idealised Me refined as rotating group:
 C6(H6A,H6B,H6C), C8(H8A,H8B,H8C), C15(H15A,H15B,H15C), C17(H17A,H17B,H17C),
 C24(H24A,H24B,H24C), C26(H26A,H26B,H26C), C44(H44A,H44B,H44C), C46(H46A,H46B,
 H46C), C53(H53A,H53B,H53C), C55(H55A,H55B,H55C), C62(H62A,H62B,H62C), C64(H64A,
 H64B,H64C), C77(H77A,H77B,H77C), C78(H78A,H78B,H78C), C79(H79A,H79B,H79C)
3.f Idealised tetrahedral OH refined as rotating group:
 O2(H2), O3(H3)
;
_olex2_submission_special_instructions 'No special instructions were received'

loop_
_space_group_symop_operation_xyz
'x, y, z'
'-x, y+1/2, -z+1/2'
'-x, -y, -z'
'x, -y-1/2, z-1/2'

loop_
_atom_site_label
_atom_site_type_symbol
_atom_site_fract_x
_atom_site_fract_y
_atom_site_fract_z
_atom_site_U_iso_or_equiv
_atom_site_adp_type
_atom_site_occupancy
_atom_site_site_symmetry_order
_atom_site_calc_flag
_atom_site_refinement_flags_posn
_atom_site_refinement_flags_adp
_atom_site_refinement_flags_occupancy
_atom_site_disorder_assembly
_atom_site_disorder_group
Zn1 Zn 0.89360(2) 0.64049(4) 0.97417(2) 0.07108(19) Uani 1 1 d . . . . .
Zn2 Zn 0.62510(2) 0.96219(3) 0.54484(2) 0.06455(18) Uani 1 1 d . . . . .
Cl1 Cl 0.94198(4) 0.74969(9) 0.93531(6) 0.0805(3) Uani 1 1 d . . . . .
Cl2 Cl 0.62503(4) 1.07817(8) 0.62633(6) 0.0734(3) Uani 1 1 d . . . . .
N1 N 0.89358(13) 0.5124(3) 0.92822(19) 0.0706(9) Uani 1 1 d . . . . .
N2 N 0.92841(15) 0.5937(3) 1.0602(2) 0.0793(11) Uani 1 1 d . . . . .
N3 N 0.85399(14) 0.7323(3) 1.01725(18) 0.0744(10) Uani 1 1 d . . . . .
N4 N 0.70198(13) 0.8642(3) 0.78517(17) 0.0655(8) Uani 1 1 d . . . . .
H4 H 0.703792 0.927404 0.782741 0.079 Uiso 1 1 calc R . . . .
N5 N 0.57701(12) 0.8572(2) 0.55065(17) 0.0622(8) Uani 1 1 d . . . . .
N6 N 0.59136(14) 1.0119(3) 0.45875(18) 0.0687(9) Uani 1 1 d . . . . .
N7 N 0.68956(14) 0.9900(3) 0.52312(19) 0.0699(9) Uani 1 1 d . . . . .
N8 N 0.82400(13) 0.7842(3) 0.74577(18) 0.0667(8) Uani 1 1 d . . . . .
H8 H 0.844327 0.826796 0.766821 0.080 Uiso 1 1 calc R . . . .
C1 C 0.87482(17) 0.4809(4) 0.8674(2) 0.0737(11) Uani 1 1 d . . . . .
C2 C 0.89324(19) 0.3870(4) 0.8555(3) 0.0820(13) Uani 1 1 d . . . . .
C3 C 0.9232(2) 0.3618(4) 0.9143(3) 0.0838(14) Uani 1 1 d . . . . .
C4 C 0.92414(17) 0.4382(4) 0.9584(2) 0.0765(12) Uani 1 1 d . . . . .
C5 C 0.8855(2) 0.3326(5) 0.7911(3) 0.102(2) Uani 1 1 d . . . . .
H5A H 0.916907 0.309291 0.783901 0.122 Uiso 1 1 calc R . . . .
H5B H 0.872798 0.377907 0.754939 0.122 Uiso 1 1 calc R . . . .
C6 C 0.8520(3) 0.2474(5) 0.7870(4) 0.122(3) Uani 1 1 d . . . . .
H6A H 0.847573 0.218740 0.742856 0.183 Uiso 1 1 calc GR . . . .
H6B H 0.821019 0.269077 0.795299 0.183 Uiso 1 1 calc GR . . . .
H6C H 0.865580 0.199169 0.820013 0.183 Uiso 1 1 calc GR . . . .
C7 C 0.9507(2) 0.2690(4) 0.9282(3) 0.0935(17) Uani 1 1 d . . . . .
H7A H 0.984075 0.283902 0.949754 0.112 Uiso 1 1 calc R . . . .
H7B H 0.951486 0.235983 0.886010 0.112 Uiso 1 1 calc R . . . .
C8 C 0.9288(3) 0.2009(5) 0.9728(4) 0.116(2) Uani 1 1 d . . . . .
H8A H 0.896661 0.181817 0.950230 0.173 Uiso 1 1 calc GR . . . .
H8B H 0.926886 0.234016 1.014048 0.173 Uiso 1 1 calc GR . . . .
H8C H 0.948898 0.143307 0.982545 0.173 Uiso 1 1 calc GR . . . .
C9 C 0.95194(18) 0.4407(4) 1.0224(3) 0.0806(13) Uani 1 1 d . . . . .
H9 H 0.971941 0.386150 1.034409 0.097 Uiso 1 1 calc R . . . .
C10 C 0.95447(18) 0.5101(4) 1.0699(2) 0.0820(13) Uani 1 1 d . . . . .
C11 C 0.9836(2) 0.5131(6) 1.1360(3) 0.1003(19) Uani 1 1 d . . . . .
C12 C 0.9729(2) 0.5979(6) 1.1637(3) 0.1026(19) Uani 1 1 d . . . . .
C13 C 0.9377(2) 0.6461(5) 1.1154(2) 0.0877(15) Uani 1 1 d . . . . .
C14 C 1.0182(3) 0.4375(7) 1.1665(3) 0.123(3) Uani 1 1 d . . . . .
H14A H 1.031907 0.405494 1.131600 0.148 Uiso 1 1 calc R . . . .
H14B H 1.044795 0.468431 1.197612 0.148 Uiso 1 1 calc R . . . .
C15 C 0.9962(5) 0.3662(9) 1.2010(5) 0.178(5) Uani 1 1 d . . . . .
H15A H 0.966113 0.345082 1.173248 0.266 Uiso 1 1 calc GR . . . .
H15B H 0.989825 0.394105 1.241973 0.266 Uiso 1 1 calc GR . . . .
H15C H 1.017717 0.310813 1.211502 0.266 Uiso 1 1 calc GR . . . .
C16 C 0.9919(3) 0.6335(7) 1.2324(3) 0.126(3) Uani 1 1 d . . . . .
H16A H 1.022983 0.601990 1.249804 0.152 Uiso 1 1 calc R . . . .
H16B H 0.997445 0.703920 1.231226 0.152 Uiso 1 1 calc R . . . .
C17 C 0.9581(4) 0.6127(9) 1.2773(4) 0.150(4) Uani 1 1 d . . . . .
H17A H 0.928246 0.648247 1.262280 0.226 Uiso 1 1 calc GR . . . .
H17B H 0.972492 0.632911 1.322256 0.226 Uiso 1 1 calc GR . . . .
H17C H 0.951354 0.543368 1.276910 0.226 Uiso 1 1 calc GR . . . .
C18 C 0.91520(19) 0.7349(5) 1.1202(2) 0.0877(15) Uani 1 1 d . . . . .
H18 H 0.927120 0.771511 1.158739 0.105 Uiso 1 1 calc R . . . .
C19 C 0.87777(18) 0.7763(4) 1.0759(2) 0.0765(12) Uani 1 1 d . . . . .
C20 C 0.85543(18) 0.8661(4) 1.0840(2) 0.0738(11) Uani 1 1 d . . . . .
C21 C 0.81690(17) 0.8760(4) 1.0334(2) 0.0736(11) Uani 1 1 d . . . . .
C22 C 0.81756(16) 0.7904(3) 0.9922(2) 0.0691(10) Uani 1 1 d . . . . .
C23 C 0.8731(2) 0.9389(5) 1.1370(2) 0.0855(14) Uani 1 1 d . . . . .
H23A H 0.881471 0.905682 1.180081 0.103 Uiso 1 1 calc R . . . .
H23B H 0.847229 0.985611 1.139464 0.103 Uiso 1 1 calc R . . . .
C24 C 0.9171(2) 0.9936(5) 1.1236(3) 0.0995(18) Uani 1 1 d . . . . .
H24A H 0.908620 1.028144 1.081534 0.149 Uiso 1 1 calc GR . . . .
H24B H 0.942814 0.947602 1.121390 0.149 Uiso 1 1 calc GR . . . .
H24C H 0.927874 1.039892 1.159202 0.149 Uiso 1 1 calc GR . . . .
C25 C 0.7800(2) 0.9534(4) 1.0251(3) 0.0826(13) Uani 1 1 d . . . . .
H25A H 0.773508 0.970216 1.068997 0.099 Uiso 1 1 calc R . . . .
H25B H 0.750054 0.927850 0.998155 0.099 Uiso 1 1 calc R . . . .
C26 C 0.7941(3) 1.0461(4) 0.9922(3) 0.0984(17) Uani 1 1 d . . . . .
H26A H 0.803853 1.029428 0.950717 0.148 Uiso 1 1 calc GR . . . .
H26B H 0.820737 1.077643 1.021799 0.148 Uiso 1 1 calc GR . . . .
H26C H 0.766680 1.089973 0.983191 0.148 Uiso 1 1 calc GR . . . .
C27 C 0.78306(16) 0.7637(3) 0.9325(2) 0.0681(10) Uani 1 1 d . . . . .
C28 C 0.77075(16) 0.6661(3) 0.9197(2) 0.0687(10) Uani 1 1 d . . . . .
H28 H 0.785823 0.618234 0.949569 0.082 Uiso 1 1 calc R . . . .
C29 C 0.73746(16) 0.6379(3) 0.8651(2) 0.0675(10) Uani 1 1 d . . . . .
H29 H 0.729274 0.571870 0.857536 0.081 Uiso 1 1 calc R . . . .
C30 C 0.71605(15) 0.7096(3) 0.8210(2) 0.0634(9) Uani 1 1 d . . . . .
C31 C 0.68035(15) 0.7087(3) 0.7613(2) 0.0629(9) Uani 1 1 d . . . . .
C32 C 0.65458(16) 0.6365(3) 0.7223(2) 0.0665(10) Uani 1 1 d . . . . .
H32 H 0.660074 0.570468 0.733524 0.080 Uiso 1 1 calc R . . . .
C33 C 0.62125(16) 0.6621(3) 0.6675(2) 0.0655(10) Uani 1 1 d . . . . .
H33 H 0.603867 0.612959 0.640967 0.079 Uiso 1 1 calc R . . . .
C34 C 0.61227(15) 0.7599(3) 0.6496(2) 0.0619(9) Uani 1 1 d . . . . .
C35 C 0.63904(15) 0.8322(3) 0.6864(2) 0.0614(9) Uani 1 1 d . . . . .
H35 H 0.634240 0.897999 0.674072 0.074 Uiso 1 1 calc R . . . .
C36 C 0.67266(15) 0.8063(3) 0.7410(2) 0.0628(9) Uani 1 1 d . . . . .
C37 C 0.72833(15) 0.8071(3) 0.8343(2) 0.0638(9) Uani 1 1 d . . . . .
C38 C 0.76177(16) 0.8351(3) 0.8894(2) 0.0669(10) Uani 1 1 d . . . . .
H38 H 0.769812 0.901087 0.897416 0.080 Uiso 1 1 calc R . . . .
C39 C 0.57421(15) 0.7847(3) 0.5935(2) 0.0618(9) Uani 1 1 d . . . . .
C40 C 0.52830(15) 0.7374(3) 0.5785(2) 0.0647(9) Uani 1 1 d . . . . .
C41 C 0.50281(15) 0.7842(3) 0.5240(2) 0.0652(10) Uani 1 1 d . . . . .
C42 C 0.53262(15) 0.8585(3) 0.5068(2) 0.0636(9) Uani 1 1 d . . . . .
C43 C 0.51015(17) 0.6604(3) 0.6177(2) 0.0697(10) Uani 1 1 d . . . . .
H43A H 0.477872 0.678781 0.624181 0.084 Uiso 1 1 calc R . . . .
H43B H 0.531317 0.656789 0.661703 0.084 Uiso 1 1 calc R . . . .
C44 C 0.5074(2) 0.5598(3) 0.5854(3) 0.0801(13) Uani 1 1 d . . . . .
H44A H 0.484219 0.561066 0.543606 0.120 Uiso 1 1 calc GR . . . .
H44B H 0.497284 0.512320 0.615036 0.120 Uiso 1 1 calc GR . . . .
H44C H 0.538917 0.541950 0.577140 0.120 Uiso 1 1 calc GR . . . .
C45 C 0.45301(16) 0.7605(3) 0.4890(2) 0.0730(11) Uani 1 1 d . . . . .
H45A H 0.434410 0.820908 0.479435 0.088 Uiso 1 1 calc R . . . .
H45B H 0.437247 0.720200 0.518005 0.088 Uiso 1 1 calc R . . . .
C46 C 0.45319(19) 0.7062(4) 0.4240(3) 0.0850(14) Uani 1 1 d . . . . .
H46A H 0.464594 0.749311 0.392876 0.128 Uiso 1 1 calc GR . . . .
H46B H 0.420695 0.684578 0.405013 0.128 Uiso 1 1 calc GR . . . .
H46C H 0.474406 0.650092 0.432817 0.128 Uiso 1 1 calc GR . . . .
C47 C 0.51861(16) 0.9200(3) 0.4542(2) 0.0665(10) Uani 1 1 d . . . . .
H47 H 0.486325 0.913898 0.431776 0.080 Uiso 1 1 calc R . . . .
C48 C 0.54603(16) 0.9914(3) 0.4289(2) 0.0668(10) Uani 1 1 d . . . . .
C49 C 0.53234(18) 1.0479(3) 0.3701(2) 0.0723(11) Uani 1 1 d . . . . .
C50 C 0.57134(19) 1.1031(4) 0.3655(2) 0.0784(12) Uani 1 1 d . . . . .
C51 C 0.60869(19) 1.0785(4) 0.4217(2) 0.0790(13) Uani 1 1 d . . . . .
C52 C 0.48503(19) 1.0422(4) 0.3231(2) 0.0774(12) Uani 1 1 d . . . . .
H52A H 0.480252 1.101765 0.296161 0.093 Uiso 1 1 calc R . . . .
H52B H 0.459151 1.038682 0.348595 0.093 Uiso 1 1 calc R . . . .
C53 C 0.4815(3) 0.9541(5) 0.2768(3) 0.1012(19) Uani 1 1 d . . . . .
H53A H 0.450331 0.954238 0.246652 0.152 Uiso 1 1 calc GR . . . .
H53B H 0.484872 0.894726 0.303085 0.152 Uiso 1 1 calc GR . . . .
H53C H 0.506960 0.957221 0.251290 0.152 Uiso 1 1 calc GR . . . .
C54 C 0.5775(2) 1.1733(5) 0.3111(3) 0.0970(17) Uani 1 1 d . . . . .
H54A H 0.546836 1.206829 0.294743 0.116 Uiso 1 1 calc R . . . .
H54B H 0.601583 1.222610 0.329534 0.116 Uiso 1 1 calc R . . . .
C55 C 0.5928(5) 1.1240(9) 0.2558(4) 0.176(5) Uani 1 1 d . . . . .
H55A H 0.590011 1.168320 0.218304 0.264 Uiso 1 1 calc GR . . . .
H55B H 0.572527 1.067464 0.242866 0.264 Uiso 1 1 calc GR . . . .
H55C H 0.626177 1.103367 0.269350 0.264 Uiso 1 1 calc GR . . . .
C56 C 0.6563(2) 1.1109(4) 0.4375(3) 0.0848(14) Uani 1 1 d . . . . .
H56 H 0.664031 1.165840 0.414205 0.102 Uiso 1 1 calc R . . . .
C57 C 0.69319(18) 1.0710(4) 0.4837(3) 0.0786(12) Uani 1 1 d . . . . .
C58 C 0.7423(2) 1.1009(4) 0.4940(3) 0.0841(14) Uani 1 1 d . . . . .
C59 C 0.76793(18) 1.0367(4) 0.5369(3) 0.0753(11) Uani 1 1 d . . . . .
C60 C 0.73391(16) 0.9705(3) 0.5554(2) 0.0670(10) Uani 1 1 d . . . . .
C61 C 0.7611(3) 1.1847(5) 0.4588(3) 0.0966(16) Uani 1 1 d . . . . .
H61A H 0.737821 1.238377 0.453278 0.116 Uiso 1 1 calc R . . . .
H61B H 0.791583 1.208277 0.485651 0.116 Uiso 1 1 calc R . . . .
C62 C 0.7689(3) 1.1533(5) 0.3940(4) 0.116(2) Uani 1 1 d . . . . .
H62A H 0.738599 1.131071 0.367308 0.174 Uiso 1 1 calc GR . . . .
H62B H 0.792152 1.100431 0.399694 0.174 Uiso 1 1 calc GR . . . .
H62C H 0.781164 1.207484 0.371831 0.174 Uiso 1 1 calc GR . . . .
C63 C 0.82162(18) 1.0311(4) 0.5579(3) 0.0794(12) Uani 1 1 d . . . . .
H63A H 0.836110 1.045177 0.519236 0.095 Uiso 1 1 calc R . . . .
H63B H 0.830501 0.964314 0.572226 0.095 Uiso 1 1 calc R . . . .
C64 C 0.8430(2) 1.1001(5) 0.6137(3) 0.0901(15) Uani 1 1 d . . . . .
H64A H 0.834377 1.166644 0.600282 0.135 Uiso 1 1 calc GR . . . .
H64B H 0.877856 1.093545 0.623419 0.135 Uiso 1 1 calc GR . . . .
H64C H 0.830388 1.084450 0.653270 0.135 Uiso 1 1 calc GR . . . .
C65 C 0.74367(15) 0.8849(3) 0.5973(2) 0.0647(9) Uani 1 1 d . . . . .
C66 C 0.71759(15) 0.7989(3) 0.5782(2) 0.0643(9) Uani 1 1 d . . . . .
H66 H 0.692797 0.799077 0.540066 0.077 Uiso 1 1 calc R . . . .
C67 C 0.72773(15) 0.7152(3) 0.6141(2) 0.0640(9) Uani 1 1 d . . . . .
H67 H 0.710372 0.657708 0.600788 0.077 Uiso 1 1 calc R . . . .
C68 C 0.76390(15) 0.7161(3) 0.6704(2) 0.0636(9) Uani 1 1 d . . . . .
C69 C 0.78462(15) 0.6432(3) 0.7174(2) 0.0638(9) Uani 1 1 d . . . . .
C70 C 0.77605(16) 0.5453(3) 0.7236(2) 0.0678(10) Uani 1 1 d . . . . .
H70 H 0.750748 0.514017 0.694436 0.081 Uiso 1 1 calc R . . . .
C71 C 0.80547(17) 0.4942(4) 0.7738(2) 0.0723(11) Uani 1 1 d . . . . .
H71 H 0.800000 0.427162 0.778570 0.087 Uiso 1 1 calc R . . . .
C72 C 0.84332(17) 0.5395(3) 0.8178(2) 0.0704(11) Uani 1 1 d . . . . .
C73 C 0.85102(16) 0.6374(3) 0.8130(2) 0.0679(10) Uani 1 1 d . . . . .
H73 H 0.875741 0.669117 0.842917 0.082 Uiso 1 1 calc R . . . .
C74 C 0.82112(15) 0.6886(3) 0.7623(2) 0.0652(10) Uani 1 1 d . . . . .
C75 C 0.78907(15) 0.8018(3) 0.6898(2) 0.0644(9) Uani 1 1 d . . . . .
C76 C 0.77968(15) 0.8867(3) 0.6534(2) 0.0666(10) Uani 1 1 d . . . . .
H76 H 0.797315 0.943957 0.666529 0.080 Uiso 1 1 calc R . . . .
Cl3 Cl 0.61803(10) 0.8809(2) 0.97551(11) 0.1416(8) Uani 1 1 d . . . . .
Cl4 Cl 0.62708(9) 0.70413(19) 0.90729(10) 0.1390(9) Uani 1 1 d . . . . .
Cl5 Cl 0.56916(9) 0.85430(18) 0.83945(11) 0.1378(8) Uani 1 1 d . . . . .
C80 C 0.5984(6) 0.8038(7) 0.9131(7) 0.236(8) Uani 1 1 d . . . . .
H80 H 0.570087 0.776830 0.928820 0.283 Uiso 1 1 calc R . . . .
Cl6 Cl 0.67050(12) 1.0953(4) 0.0827(4) 0.354(4) Uani 1 1 d . U . . .
Cl7 Cl 0.69147(16) 1.1755(2) 0.2060(3) 0.226(2) Uani 1 1 d . U . . .
Cl8 Cl 0.75430(15) 1.2073(2) 0.12037(15) 0.1805(13) Uani 1 1 d . U . . .
C81 C 0.6936(4) 1.2012(9) 0.1211(6) 0.166(4) Uani 1 1 d . U . . .
H81 H 0.675432 1.260303 0.103444 0.199 Uiso 1 1 calc R . . . .
O1 O 0.6748(3) 1.1656(5) 0.8655(4) 0.159(2) Uani 1 1 d . . . . .
H1 H 0.694412 1.141043 0.846347 0.238 Uiso 1 1 d R . . . .
O2 O 0.69986(15) 1.0687(3) 0.7601(2) 0.0954(11) Uani 1 1 d . . . . .
H2 H 0.680662 1.071502 0.723702 0.143 Uiso 1 1 calc GR . . . .
C77 C 0.6491(5) 1.0907(10) 0.8940(7) 0.181(5) Uani 1 1 d . . . . .
H77A H 0.619642 1.074262 0.862780 0.271 Uiso 1 1 calc GR . . . .
H77B H 0.641071 1.114414 0.935107 0.271 Uiso 1 1 calc GR . . . .
H77C H 0.669266 1.033180 0.903159 0.271 Uiso 1 1 calc GR . . . .
C78 C 0.7454(3) 1.0901(8) 0.7510(6) 0.161(4) Uani 1 1 d . . . . .
H78A H 0.745436 1.094363 0.703704 0.241 Uiso 1 1 calc GR . . . .
H78B H 0.767522 1.039253 0.770785 0.241 Uiso 1 1 calc GR . . . .
H78C H 0.755669 1.152002 0.772086 0.241 Uiso 1 1 calc GR . . . .
O3 O 0.86858(17) 0.8972(3) 0.8570(2) 0.1043(13) Uani 1 1 d . . . . .
H3 H 0.881382 0.854149 0.883165 0.157 Uiso 1 1 calc GR . . . .
C79 C 0.8833(3) 0.9870(6) 0.8824(5) 0.132(3) Uani 1 1 d . . . . .
H79A H 0.912300 1.006139 0.867029 0.198 Uiso 1 1 calc GR . . . .
H79B H 0.890018 0.983975 0.930676 0.198 Uiso 1 1 calc GR . . . .
H79C H 0.857980 1.034338 0.867474 0.198 Uiso 1 1 calc GR . . . .

loop_
_atom_site_aniso_label
_atom_site_aniso_U_11
_atom_site_aniso_U_22
_atom_site_aniso_U_33
_atom_site_aniso_U_23
_atom_site_aniso_U_13
_atom_site_aniso_U_12
Zn1 0.0670(3) 0.0802(4) 0.0546(3) 0.0004(2) -0.0161(2) 0.0045(2)
Zn2 0.0653(3) 0.0616(3) 0.0561(3) 0.00620(19) -0.0141(2) 0.00034(19)
Cl1 0.0742(6) 0.0857(7) 0.0693(7) 0.0035(5) -0.0157(5) -0.0026(5)
Cl2 0.0779(6) 0.0659(6) 0.0638(6) 0.0001(4) -0.0166(5) 0.0025(5)
N1 0.067(2) 0.074(2) 0.061(2) 0.0031(17) -0.0133(16) 0.0057(17)
N2 0.072(2) 0.089(3) 0.063(2) 0.0009(19) -0.0197(17) 0.006(2)
N3 0.074(2) 0.085(2) 0.0535(19) 0.0000(17) -0.0135(16) 0.0031(19)
N4 0.071(2) 0.0602(18) 0.0545(18) 0.0015(14) -0.0146(15) 0.0000(15)
N5 0.0621(18) 0.0627(18) 0.0510(17) 0.0011(13) -0.0148(14) 0.0031(14)
N6 0.071(2) 0.0649(19) 0.060(2) 0.0073(16) -0.0123(16) -0.0006(16)
N7 0.069(2) 0.070(2) 0.061(2) 0.0073(16) -0.0114(16) -0.0019(16)
N8 0.0622(18) 0.0673(19) 0.0599(19) -0.0010(15) -0.0143(15) -0.0004(15)
C1 0.069(2) 0.073(2) 0.067(3) 0.001(2) -0.016(2) 0.007(2)
C2 0.082(3) 0.075(3) 0.073(3) -0.001(2) -0.023(2) 0.013(2)
C3 0.082(3) 0.079(3) 0.075(3) 0.006(2) -0.023(2) 0.011(2)
C4 0.069(2) 0.080(3) 0.068(3) 0.007(2) -0.016(2) 0.003(2)
C5 0.113(4) 0.092(4) 0.079(3) -0.012(3) -0.034(3) 0.031(3)
C6 0.148(6) 0.087(4) 0.102(5) -0.008(3) -0.047(4) 0.011(4)
C7 0.093(3) 0.086(3) 0.082(3) -0.003(3) -0.030(3) 0.017(3)
C8 0.134(6) 0.080(3) 0.109(5) 0.016(3) -0.035(4) -0.005(4)
C9 0.071(3) 0.088(3) 0.070(3) 0.008(2) -0.019(2) 0.007(2)
C10 0.070(2) 0.103(4) 0.061(3) 0.006(2) -0.017(2) 0.005(3)
C11 0.086(3) 0.137(5) 0.063(3) -0.003(3) -0.020(2) 0.028(4)
C12 0.091(4) 0.140(5) 0.064(3) -0.005(3) -0.018(3) 0.025(4)
C13 0.080(3) 0.116(4) 0.055(2) -0.004(2) -0.017(2) 0.005(3)
C14 0.122(5) 0.149(6) 0.078(4) 0.013(4) -0.030(4) 0.046(5)
C15 0.199(11) 0.206(11) 0.122(7) 0.049(8) 0.019(7) 0.099(9)
C16 0.105(5) 0.191(8) 0.065(3) -0.020(4) -0.026(3) 0.047(5)
C17 0.145(7) 0.217(11) 0.087(5) 0.004(6) 0.015(5) 0.043(7)
C18 0.080(3) 0.116(4) 0.056(2) -0.011(3) -0.016(2) 0.007(3)
C19 0.072(3) 0.096(3) 0.053(2) -0.001(2) -0.0102(19) -0.005(2)
C20 0.073(3) 0.088(3) 0.055(2) -0.008(2) -0.0011(19) -0.006(2)
C21 0.069(2) 0.084(3) 0.060(2) -0.006(2) -0.0069(19) -0.007(2)
C22 0.068(2) 0.077(3) 0.053(2) -0.0002(19) -0.0097(18) 0.003(2)
C23 0.085(3) 0.108(4) 0.056(2) -0.015(2) -0.005(2) -0.010(3)
C24 0.092(4) 0.123(5) 0.077(3) -0.016(3) 0.001(3) -0.024(4)
C25 0.086(3) 0.084(3) 0.071(3) -0.010(2) -0.004(2) 0.000(2)
C26 0.108(4) 0.083(3) 0.092(4) 0.003(3) -0.009(3) -0.004(3)
C27 0.064(2) 0.079(3) 0.053(2) 0.0002(19) -0.0091(17) -0.0002(19)
C28 0.071(2) 0.073(2) 0.053(2) 0.0033(18) -0.0117(18) 0.003(2)
C29 0.064(2) 0.069(2) 0.059(2) 0.0055(18) -0.0138(18) 0.0021(18)
C30 0.062(2) 0.066(2) 0.054(2) 0.0012(17) -0.0086(17) 0.0019(17)
C31 0.064(2) 0.064(2) 0.053(2) 0.0061(16) -0.0078(17) 0.0041(17)
C32 0.067(2) 0.063(2) 0.060(2) 0.0049(17) -0.0086(18) 0.0010(18)
C33 0.070(2) 0.064(2) 0.053(2) 0.0001(17) -0.0106(17) 0.0008(18)
C34 0.061(2) 0.063(2) 0.053(2) 0.0035(16) -0.0116(16) 0.0023(16)
C35 0.064(2) 0.0593(19) 0.052(2) 0.0038(16) -0.0108(16) 0.0037(17)
C36 0.062(2) 0.063(2) 0.055(2) 0.0025(16) -0.0087(17) 0.0044(17)
C37 0.062(2) 0.071(2) 0.051(2) 0.0018(17) -0.0079(16) 0.0031(18)
C38 0.068(2) 0.069(2) 0.054(2) -0.0016(18) -0.0108(18) 0.0002(19)
C39 0.066(2) 0.0551(19) 0.056(2) -0.0007(16) -0.0099(17) 0.0024(16)
C40 0.065(2) 0.060(2) 0.060(2) -0.0016(17) -0.0092(18) 0.0003(17)
C41 0.063(2) 0.064(2) 0.058(2) -0.0021(17) -0.0139(17) 0.0026(17)
C42 0.065(2) 0.060(2) 0.055(2) -0.0003(16) -0.0146(17) 0.0014(17)
C43 0.070(2) 0.064(2) 0.065(2) 0.0017(19) -0.0097(19) -0.0023(19)
C44 0.089(3) 0.065(2) 0.073(3) 0.003(2) -0.014(2) -0.010(2)
C45 0.066(2) 0.069(2) 0.071(3) 0.001(2) -0.018(2) 0.0012(19)
C46 0.083(3) 0.071(3) 0.083(3) -0.005(2) -0.028(2) -0.006(2)
C47 0.070(2) 0.061(2) 0.057(2) -0.0027(17) -0.0161(18) 0.0067(18)
C48 0.072(2) 0.065(2) 0.053(2) 0.0037(17) -0.0134(18) 0.0068(19)
C49 0.077(3) 0.075(3) 0.053(2) 0.0054(19) -0.0142(19) 0.010(2)
C50 0.084(3) 0.077(3) 0.062(3) 0.016(2) -0.013(2) 0.011(2)
C51 0.080(3) 0.081(3) 0.064(3) 0.018(2) -0.015(2) 0.006(2)
C52 0.082(3) 0.084(3) 0.053(2) 0.005(2) -0.018(2) 0.012(2)
C53 0.110(4) 0.106(4) 0.070(3) -0.017(3) -0.026(3) 0.014(3)
C54 0.098(4) 0.113(4) 0.074(3) 0.033(3) 0.001(3) 0.016(3)
C55 0.252(13) 0.190(10) 0.103(6) 0.065(6) 0.075(8) 0.093(9)
C56 0.083(3) 0.084(3) 0.076(3) 0.026(3) -0.012(2) -0.005(2)
C57 0.077(3) 0.074(3) 0.074(3) 0.016(2) -0.014(2) -0.003(2)
C58 0.081(3) 0.081(3) 0.082(3) 0.011(3) -0.005(3) -0.010(2)
C59 0.072(3) 0.077(3) 0.070(3) 0.005(2) -0.004(2) -0.006(2)
C60 0.064(2) 0.072(2) 0.057(2) 0.0021(18) -0.0091(18) 0.0014(18)
C61 0.105(4) 0.090(4) 0.087(4) 0.006(3) 0.000(3) -0.005(3)
C62 0.127(6) 0.095(4) 0.121(6) -0.002(4) 0.012(5) 0.001(4)
C63 0.070(3) 0.089(3) 0.072(3) 0.006(2) -0.005(2) -0.009(2)
C64 0.081(3) 0.091(3) 0.089(4) 0.002(3) -0.006(3) -0.014(3)
C65 0.062(2) 0.068(2) 0.054(2) -0.0008(17) -0.0098(17) 0.0021(18)
C66 0.063(2) 0.069(2) 0.053(2) 0.0012(17) -0.0094(16) 0.0043(18)
C67 0.062(2) 0.067(2) 0.054(2) -0.0031(17) -0.0112(17) 0.0015(17)
C68 0.062(2) 0.067(2) 0.053(2) 0.0013(17) -0.0105(17) 0.0049(17)
C69 0.062(2) 0.067(2) 0.054(2) 0.0018(17) -0.0093(17) 0.0049(17)
C70 0.067(2) 0.068(2) 0.058(2) 0.0000(18) -0.0134(18) 0.0004(18)
C71 0.075(3) 0.069(2) 0.062(2) 0.0038(19) -0.013(2) 0.003(2)
C72 0.070(2) 0.076(3) 0.054(2) -0.0002(18) -0.0138(18) 0.008(2)
C73 0.068(2) 0.074(2) 0.051(2) -0.0023(18) -0.0138(17) 0.0044(19)
C74 0.064(2) 0.073(2) 0.051(2) 0.0003(17) -0.0082(17) 0.0046(18)
C75 0.061(2) 0.070(2) 0.054(2) -0.0017(17) -0.0111(16) 0.0068(18)
C76 0.062(2) 0.071(2) 0.058(2) 0.0005(18) -0.0111(17) -0.0033(18)
Cl3 0.170(2) 0.1480(18) 0.0970(13) 0.0139(12) 0.0014(13) 0.0063(16)
Cl4 0.1551(18) 0.1734(19) 0.0897(11) 0.0327(12) 0.0270(11) 0.0771(16)
Cl5 0.1460(17) 0.1520(18) 0.0994(12) 0.0364(12) -0.0145(11) 0.0439(14)
C80 0.310(17) 0.104(6) 0.212(12) 0.032(7) -0.148(12) 0.025(8)
Cl6 0.122(2) 0.303(5) 0.567(9) -0.304(6) -0.102(4) 0.065(3)
Cl7 0.239(4) 0.131(2) 0.345(6) 0.056(3) 0.148(4) 0.047(2)
Cl8 0.252(4) 0.158(2) 0.140(2) -0.0161(17) 0.061(2) -0.057(2)
C81 0.158(7) 0.156(7) 0.181(8) -0.001(6) 0.024(6) 0.011(6)
O1 0.156(6) 0.143(5) 0.171(6) -0.024(5) 0.020(5) -0.027(4)
O2 0.099(3) 0.079(2) 0.091(3) -0.001(2) -0.023(2) -0.0025(19)
C77 0.171(10) 0.188(11) 0.188(12) 0.022(10) 0.045(9) -0.013(9)
C78 0.109(6) 0.132(7) 0.230(12) -0.030(8) 0.007(7) -0.021(5)
O3 0.107(3) 0.087(2) 0.100(3) -0.001(2) -0.025(2) -0.008(2)
C79 0.139(7) 0.100(5) 0.149(8) -0.010(5) 0.007(6) -0.006(5)

loop_
_atom_type_symbol
_atom_type_description
_atom_type_scat_dispersion_real
_atom_type_scat_dispersion_imag
_atom_type_scat_source
C C 0.0033 0.0016 'International Tables Vol C Tables 4.2.6.8 and 6.1.1.4'
H H 0.0000 0.0000 'International Tables Vol C Tables 4.2.6.8 and 6.1.1.4'
Cl Cl 0.1484 0.1585 'International Tables Vol C Tables 4.2.6.8 and 6.1.1.4'
N N 0.0061 0.0033 'International Tables Vol C Tables 4.2.6.8 and 6.1.1.4'
O O 0.0106 0.0060 'International Tables Vol C Tables 4.2.6.8 and 6.1.1.4'
Zn Zn 0.2839 1.4301 'International Tables Vol C Tables 4.2.6.8 and 6.1.1.4'

loop_
_geom_angle_atom_site_label_1
_geom_angle_atom_site_label_2
_geom_angle_atom_site_label_3
_geom_angle
_geom_angle_site_symmetry_1
_geom_angle_site_symmetry_3
_geom_angle_publ_flag
N1 Zn1 Cl1 111.10(13) . . ?
N1 Zn1 N3 144.56(17) . . ?
N2 Zn1 Cl1 107.57(14) . . ?
N2 Zn1 N1 95.14(17) . . ?
N2 Zn1 N3 92.03(17) . . ?
N3 Zn1 Cl1 99.55(14) . . ?
N5 Zn2 Cl2 110.90(11) . . ?
N6 Zn2 Cl2 109.99(12) . . ?
N6 Zn2 N5 95.09(15) . . ?
N6 Zn2 N7 92.10(16) . . ?
N7 Zn2 Cl2 99.22(12) . . ?
N7 Zn2 N5 144.28(16) . . ?
C1 N1 Zn1 133.9(3) . . ?
C1 N1 C4 106.0(4) . . ?
C4 N1 Zn1 119.4(3) . . ?
C10 N2 Zn1 125.0(3) . . ?
C13 N2 Zn1 125.0(4) . . ?
C13 N2 C10 108.9(4) . . ?
C19 N3 Zn1 115.9(3) . . ?
C22 N3 Zn1 131.9(3) . . ?
C22 N3 C19 106.3(4) . . ?
C36 N4 H4 125.5 . . ?
C36 N4 C37 109.0(3) . . ?
C37 N4 H4 125.5 . . ?
C39 N5 Zn2 134.7(3) . . ?
C39 N5 C42 105.6(3) . . ?
C42 N5 Zn2 119.3(3) . . ?
C48 N6 Zn2 126.3(3) . . ?
C48 N6 C51 108.0(4) . . ?
C51 N6 Zn2 125.5(3) . . ?
C57 N7 Zn2 117.2(3) . . ?
C60 N7 Zn2 131.8(3) . . ?
C60 N7 C57 106.3(4) . . ?
C74 N8 H8 126.0 . . ?
C74 N8 C75 107.9(3) . . ?
C75 N8 H8 126.0 . . ?
N1 C1 C2 111.3(4) . . ?
N1 C1 C72 123.5(4) . . ?
C2 C1 C72 124.9(4) . . ?
C1 C2 C5 127.4(4) . . ?
C3 C2 C1 105.0(4) . . ?
C3 C2 C5 127.3(5) . . ?
C2 C3 C4 108.2(4) . . ?
C2 C3 C7 126.3(5) . . ?
C4 C3 C7 125.5(4) . . ?
C3 C4 N1 109.5(4) . . ?
C3 C4 C9 124.8(5) . . ?
C9 C4 N1 125.8(5) . . ?
C2 C5 H5A 108.5 . . ?
C2 C5 H5B 108.5 . . ?
C2 C5 C6 114.9(7) . . ?
H5A C5 H5B 107.5 . . ?
C6 C5 H5A 108.5 . . ?
C6 C5 H5B 108.5 . . ?
C5 C6 H6A 109.5 . . ?
C5 C6 H6B 109.5 . . ?
C5 C6 H6C 109.5 . . ?
H6A C6 H6B 109.5 . . ?
H6A C6 H6C 109.5 . . ?
H6B C6 H6C 109.5 . . ?
C3 C7 H7A 109.1 . . ?
C3 C7 H7B 109.1 . . ?
C3 C7 C8 112.4(6) . . ?
H7A C7 H7B 107.9 . . ?
C8 C7 H7A 109.1 . . ?
C8 C7 H7B 109.1 . . ?
C7 C8 H8A 109.5 . . ?
C7 C8 H8B 109.5 . . ?
C7 C8 H8C 109.5 . . ?
H8A C8 H8B 109.5 . . ?
H8A C8 H8C 109.5 . . ?
H8B C8 H8C 109.5 . . ?
C4 C9 H9 115.3 . . ?
C10 C9 C4 129.4(5) . . ?
C10 C9 H9 115.3 . . ?
N2 C10 C11 107.9(5) . . ?
C9 C10 N2 122.7(4) . . ?
C9 C10 C11 129.4(5) . . ?
C10 C11 C14 125.9(6) . . ?
C12 C11 C10 106.5(5) . . ?
C12 C11 C14 127.6(6) . . ?
C11 C12 C13 106.9(5) . . ?
C11 C12 C16 127.6(6) . . ?
C13 C12 C16 125.4(6) . . ?
N2 C13 C12 109.7(5) . . ?
N2 C13 C18 121.4(5) . . ?
C18 C13 C12 128.9(5) . . ?
C11 C14 H14A 109.2 . . ?
C11 C14 H14B 109.2 . . ?
H14A C14 H14B 107.9 . . ?
C15 C14 C11 112.1(8) . . ?
C15 C14 H14A 109.2 . . ?
C15 C14 H14B 109.2 . . ?
C14 C15 H15A 109.5 . . ?
C14 C15 H15B 109.5 . . ?
C14 C15 H15C 109.5 . . ?
H15A C15 H15B 109.5 . . ?
H15A C15 H15C 109.5 . . ?
H15B C15 H15C 109.5 . . ?
C12 C16 H16A 109.3 . . ?
C12 C16 H16B 109.3 . . ?
H16A C16 H16B 108.0 . . ?
C17 C16 C12 111.6(8) . . ?
C17 C16 H16A 109.3 . . ?
C17 C16 H16B 109.3 . . ?
C16 C17 H17A 109.5 . . ?
C16 C17 H17B 109.5 . . ?
C16 C17 H17C 109.5 . . ?
H17A C17 H17B 109.5 . . ?
H17A C17 H17C 109.5 . . ?
H17B C17 H17C 109.5 . . ?
C13 C18 H18 115.8 . . ?
C19 C18 C13 128.4(5) . . ?
C19 C18 H18 115.8 . . ?
N3 C19 C20 109.2(4) . . ?
C18 C19 N3 124.6(5) . . ?
C18 C19 C20 126.0(5) . . ?
C19 C20 C23 125.5(5) . . ?
C21 C20 C19 108.0(4) . . ?
C21 C20 C23 126.5(5) . . ?
C20 C21 C22 105.3(4) . . ?
C20 C21 C25 127.2(5) . . ?
C22 C21 C25 127.4(4) . . ?
N3 C22 C21 111.2(4) . . ?
N3 C22 C27 121.1(4) . . ?
C21 C22 C27 127.7(4) . . ?
C20 C23 H23A 109.3 . . ?
C20 C23 H23B 109.3 . . ?
C20 C23 C24 111.6(5) . . ?
H23A C23 H23B 108.0 . . ?
C24 C23 H23A 109.3 . . ?
C24 C23 H23B 109.3 . . ?
C23 C24 H24A 109.5 . . ?
C23 C24 H24B 109.5 . . ?
C23 C24 H24C 109.5 . . ?
H24A C24 H24B 109.5 . . ?
H24A C24 H24C 109.5 . . ?
H24B C24 H24C 109.5 . . ?
C21 C25 H25A 108.7 . . ?
C21 C25 H25B 108.7 . . ?
C21 C25 C26 114.3(5) . . ?
H25A C25 H25B 107.6 . . ?
C26 C25 H25A 108.7 . . ?
C26 C25 H25B 108.7 . . ?
C25 C26 H26A 109.5 . . ?
C25 C26 H26B 109.5 . . ?
C25 C26 H26C 109.5 . . ?
H26A C26 H26B 109.5 . . ?
H26A C26 H26C 109.5 . . ?
H26B C26 H26C 109.5 . . ?
C28 C27 C22 120.1(4) . . ?
C38 C27 C22 119.8(4) . . ?
C38 C27 C28 120.1(4) . . ?
C27 C28 H28 119.0 . . ?
C29 C28 C27 122.0(4) . . ?
C29 C28 H28 119.0 . . ?
C28 C29 H29 120.9 . . ?
C28 C29 C30 118.1(4) . . ?
C30 C29 H29 120.9 . . ?
C29 C30 C31 134.0(4) . . ?
C29 C30 C37 119.5(4) . . ?
C37 C30 C31 106.4(4) . . ?
C32 C31 C30 134.8(4) . . ?
C32 C31 C36 118.5(4) . . ?
C36 C31 C30 106.7(4) . . ?
C31 C32 H32 120.3 . . ?
C33 C32 C31 119.4(4) . . ?
C33 C32 H32 120.3 . . ?
C32 C33 H33 119.3 . . ?
C32 C33 C34 121.5(4) . . ?
C34 C33 H33 119.3 . . ?
C33 C34 C39 119.9(4) . . ?
C35 C34 C33 119.7(3) . . ?
C35 C34 C39 120.4(4) . . ?
C34 C35 H35 120.7 . . ?
C36 C35 C34 118.6(4) . . ?
C36 C35 H35 120.7 . . ?
N4 C36 C31 108.8(3) . . ?
N4 C36 C35 129.0(4) . . ?
C35 C36 C31 122.2(4) . . ?
N4 C37 C30 109.0(3) . . ?
N4 C37 C38 128.9(4) . . ?
C38 C37 C30 122.1(4) . . ?
C27 C38 C37 118.1(4) . . ?
C27 C38 H38 121.0 . . ?
C37 C38 H38 121.0 . . ?
N5 C39 C34 124.2(4) . . ?
N5 C39 C40 111.4(3) . . ?
C40 C39 C34 124.3(4) . . ?
C39 C40 C43 127.3(4) . . ?
C41 C40 C39 105.8(4) . . ?
C41 C40 C43 126.7(4) . . ?
C40 C41 C42 107.5(4) . . ?
C40 C41 C45 126.2(4) . . ?
C42 C41 C45 126.4(4) . . ?
N5 C42 C41 109.6(3) . . ?
C47 C42 N5 127.0(4) . . ?
C47 C42 C41 123.4(4) . . ?
C40 C43 H43A 108.8 . . ?
C40 C43 H43B 108.8 . . ?
C40 C43 C44 113.9(4) . . ?
H43A C43 H43B 107.7 . . ?
C44 C43 H43A 108.8 . . ?
C44 C43 H43B 108.8 . . ?
C43 C44 H44A 109.5 . . ?
C43 C44 H44B 109.5 . . ?
C43 C44 H44C 109.5 . . ?
H44A C44 H44B 109.5 . . ?
H44A C44 H44C 109.5 . . ?
H44B C44 H44C 109.5 . . ?
C41 C45 H45A 109.4 . . ?
C41 C45 H45B 109.4 . . ?
C41 C45 C46 111.3(4) . . ?
H45A C45 H45B 108.0 . . ?
C46 C45 H45A 109.4 . . ?
C46 C45 H45B 109.4 . . ?
C45 C46 H46A 109.5 . . ?
C45 C46 H46B 109.5 . . ?
C45 C46 H46C 109.5 . . ?
H46A C46 H46B 109.5 . . ?
H46A C46 H46C 109.5 . . ?
H46B C46 H46C 109.5 . . ?
C42 C47 H47 115.7 . . ?
C42 C47 C48 128.7(4) . . ?
C48 C47 H47 115.7 . . ?
N6 C48 C47 121.7(4) . . ?
N6 C48 C49 110.4(4) . . ?
C47 C48 C49 127.8(4) . . ?
C48 C49 C52 125.4(5) . . ?
C50 C49 C48 106.0(4) . . ?
C50 C49 C52 128.5(4) . . ?
C49 C50 C51 106.9(4) . . ?
C49 C50 C54 128.5(4) . . ?
C51 C50 C54 124.5(5) . . ?
N6 C51 C50 108.7(4) . . ?
N6 C51 C56 121.9(4) . . ?
C56 C51 C50 129.3(5) . . ?
C49 C52 H52A 109.1 . . ?
C49 C52 H52B 109.1 . . ?
C49 C52 C53 112.6(4) . . ?
H52A C52 H52B 107.8 . . ?
C53 C52 H52A 109.1 . . ?
C53 C52 H52B 109.1 . . ?
C52 C53 H53A 109.5 . . ?
C52 C53 H53B 109.5 . . ?
C52 C53 H53C 109.5 . . ?
H53A C53 H53B 109.5 . . ?
H53A C53 H53C 109.5 . . ?
H53B C53 H53C 109.5 . . ?
C50 C54 H54A 109.2 . . ?
C50 C54 H54B 109.2 . . ?
H54A C54 H54B 107.9 . . ?
C55 C54 C50 111.9(6) . . ?
C55 C54 H54A 109.2 . . ?
C55 C54 H54B 109.2 . . ?
C54 C55 H55A 109.5 . . ?
C54 C55 H55B 109.5 . . ?
C54 C55 H55C 109.5 . . ?
H55A C55 H55B 109.5 . . ?
H55A C55 H55C 109.5 . . ?
H55B C55 H55C 109.5 . . ?
C51 C56 H56 116.6 . . ?
C57 C56 C51 126.8(5) . . ?
C57 C56 H56 116.6 . . ?
N7 C57 C58 109.0(4) . . ?
C56 C57 N7 125.8(5) . . ?
C56 C57 C58 125.0(5) . . ?
C57 C58 C61 125.0(5) . . ?
C59 C58 C57 106.9(4) . . ?
C59 C58 C61 128.0(5) . . ?
C58 C59 C60 106.6(4) . . ?
C58 C59 C63 127.2(5) . . ?
C60 C59 C63 126.2(4) . . ?
N7 C60 C59 111.1(4) . . ?
N7 C60 C65 120.7(4) . . ?
C59 C60 C65 127.8(4) . . ?
C58 C61 H61A 109.7 . . ?
C58 C61 H61B 109.7 . . ?
H61A C61 H61B 108.2 . . ?
C62 C61 C58 110.0(6) . . ?
C62 C61 H61A 109.7 . . ?
C62 C61 H61B 109.7 . . ?
C61 C62 H62A 109.5 . . ?
C61 C62 H62B 109.5 . . ?
C61 C62 H62C 109.5 . . ?
H62A C62 H62B 109.5 . . ?
H62A C62 H62C 109.5 . . ?
H62B C62 H62C 109.5 . . ?
C59 C63 H63A 108.6 . . ?
C59 C63 H63B 108.6 . . ?
C59 C63 C64 114.6(5) . . ?
H63A C63 H63B 107.6 . . ?
C64 C63 H63A 108.6 . . ?
C64 C63 H63B 108.6 . . ?
C63 C64 H64A 109.5 . . ?
C63 C64 H64B 109.5 . . ?
C63 C64 H64C 109.5 . . ?
H64A C64 H64B 109.5 . . ?
H64A C64 H64C 109.5 . . ?
H64B C64 H64C 109.5 . . ?
C66 C65 C60 119.2(4) . . ?
C76 C65 C60 120.2(4) . . ?
C76 C65 C66 120.5(4) . . ?
C65 C66 H66 119.5 . . ?
C67 C66 C65 121.0(4) . . ?
C67 C66 H66 119.5 . . ?
C66 C67 H67 120.5 . . ?
C66 C67 C68 119.0(4) . . ?
C68 C67 H67 120.5 . . ?
C67 C68 C69 133.8(4) . . ?
C67 C68 C75 119.9(4) . . ?
C75 C68 C69 106.3(3) . . ?
C70 C69 C68 133.6(4) . . ?
C70 C69 C74 119.9(4) . . ?
C74 C69 C68 106.5(4) . . ?
C69 C70 H70 120.8 . . ?
C69 C70 C71 118.4(4) . . ?
C71 C70 H70 120.8 . . ?
C70 C71 H71 119.2 . . ?
C70 C71 C72 121.6(4) . . ?
C72 C71 H71 119.2 . . ?
C71 C72 C1 119.2(4) . . ?
C73 C72 C1 120.7(4) . . ?
C73 C72 C71 120.1(4) . . ?
C72 C73 H73 121.0 . . ?
C72 C73 C74 117.9(4) . . ?
C74 C73 H73 121.0 . . ?
N8 C74 C69 109.9(3) . . ?
N8 C74 C73 127.9(4) . . ?
C69 C74 C73 122.0(4) . . ?
N8 C75 C68 109.4(4) . . ?
N8 C75 C76 128.8(4) . . ?
C76 C75 C68 121.8(4) . . ?
C65 C76 C75 117.9(4) . . ?
C65 C76 H76 121.1 . . ?
C75 C76 H76 121.1 . . ?
Cl3 C80 Cl5 116.6(5) . . ?
Cl3 C80 H80 99.0 . . ?
Cl4 C80 Cl3 120.0(6) . . ?
Cl4 C80 Cl5 116.1(9) . . ?
Cl4 C80 H80 99.0 . . ?
Cl5 C80 H80 99.0 . . ?
Cl6 C81 Cl7 101.3(8) . . ?
Cl6 C81 Cl8 109.1(7) . . ?
Cl6 C81 H81 113.8 . . ?
Cl7 C81 H81 113.8 . . ?
Cl8 C81 Cl7 104.1(7) . . ?
Cl8 C81 H81 113.8 . . ?
C77 O1 H1 110.2 . . ?
C78 O2 H2 109.5 . . ?
O1 C77 H77A 109.5 . . ?
O1 C77 H77B 109.5 . . ?
O1 C77 H77C 109.5 . . ?
H77A C77 H77B 109.5 . . ?
H77A C77 H77C 109.5 . . ?
H77B C77 H77C 109.5 . . ?
O2 C78 H78A 109.5 . . ?
O2 C78 H78B 109.5 . . ?
O2 C78 H78C 109.5 . . ?
H78A C78 H78B 109.5 . . ?
H78A C78 H78C 109.5 . . ?
H78B C78 H78C 109.5 . . ?
C79 O3 H3 109.5 . . ?
O3 C79 H79A 109.5 . . ?
O3 C79 H79B 109.5 . . ?
O3 C79 H79C 109.5 . . ?
H79A C79 H79B 109.5 . . ?
H79A C79 H79C 109.5 . . ?
H79B C79 H79C 109.5 . . ?

loop_
_geom_bond_atom_site_label_1
_geom_bond_atom_site_label_2
_geom_bond_distance
_geom_bond_site_symmetry_2
_geom_bond_publ_flag
Zn1 Cl1 2.2978(15) . ?
Zn1 N1 2.013(4) . ?
Zn1 N2 1.968(4) . ?
Zn1 N3 2.022(4) . ?
Zn2 Cl2 2.3295(13) . ?
Zn2 N5 2.019(4) . ?
Zn2 N6 1.974(3) . ?
Zn2 N7 2.015(4) . ?
N1 C1 1.339(6) . ?
N1 C4 1.413(6) . ?
N2 C10 1.371(7) . ?
N2 C13 1.335(7) . ?
N3 C19 1.407(6) . ?
N3 C22 1.336(6) . ?
N4 H4 0.8800 . ?
N4 C36 1.370(5) . ?
N4 C37 1.386(5) . ?
N5 C39 1.353(5) . ?
N5 C42 1.406(5) . ?
N6 C48 1.349(6) . ?
N6 C51 1.355(6) . ?
N7 C57 1.404(6) . ?
N7 C60 1.337(5) . ?
N8 H8 0.8800 . ?
N8 C74 1.376(6) . ?
N8 C75 1.392(5) . ?
C1 C2 1.443(7) . ?
C1 C72 1.469(6) . ?
C2 C3 1.387(6) . ?
C2 C5 1.507(8) . ?
C3 C4 1.394(8) . ?
C3 C7 1.505(7) . ?
C4 C9 1.402(6) . ?
C5 H5A 0.9900 . ?
C5 H5B 0.9900 . ?
C5 C6 1.512(10) . ?
C6 H6A 0.9800 . ?
C6 H6B 0.9800 . ?
C6 H6C 0.9800 . ?
C7 H7A 0.9900 . ?
C7 H7B 0.9900 . ?
C7 C8 1.536(10) . ?
C8 H8A 0.9800 . ?
C8 H8B 0.9800 . ?
C8 H8C 0.9800 . ?
C9 H9 0.9500 . ?
C9 C10 1.367(8) . ?
C10 C11 1.455(7) . ?
C11 C12 1.370(10) . ?
C11 C14 1.492(9) . ?
C12 C13 1.435(7) . ?
C12 C16 1.500(8) . ?
C13 C18 1.401(9) . ?
C14 H14A 0.9900 . ?
C14 H14B 0.9900 . ?
C14 C15 1.434(14) . ?
C15 H15A 0.9800 . ?
C15 H15B 0.9800 . ?
C15 H15C 0.9800 . ?
C16 H16A 0.9900 . ?
C16 H16B 0.9900 . ?
C16 C17 1.494(12) . ?
C17 H17A 0.9800 . ?
C17 H17B 0.9800 . ?
C17 H17C 0.9800 . ?
C18 H18 0.9500 . ?
C18 C19 1.386(7) . ?
C19 C20 1.424(8) . ?
C20 C21 1.368(6) . ?
C20 C23 1.501(7) . ?
C21 C22 1.464(7) . ?
C21 C25 1.488(7) . ?
C22 C27 1.467(6) . ?
C23 H23A 0.9900 . ?
C23 H23B 0.9900 . ?
C23 C24 1.538(8) . ?
C24 H24A 0.9800 . ?
C24 H24B 0.9800 . ?
C24 H24C 0.9800 . ?
C25 H25A 0.9900 . ?
C25 H25B 0.9900 . ?
C25 C26 1.544(8) . ?
C26 H26A 0.9800 . ?
C26 H26B 0.9800 . ?
C26 H26C 0.9800 . ?
C27 C28 1.409(7) . ?
C27 C38 1.388(6) . ?
C28 H28 0.9500 . ?
C28 C29 1.382(6) . ?
C29 H29 0.9500 . ?
C29 C30 1.404(6) . ?
C30 C31 1.437(5) . ?
C30 C37 1.410(6) . ?
C31 C32 1.400(6) . ?
C31 C36 1.421(6) . ?
C32 H32 0.9500 . ?
C32 C33 1.375(6) . ?
C33 H33 0.9500 . ?
C33 C34 1.416(6) . ?
C34 C35 1.391(6) . ?
C34 C39 1.466(5) . ?
C35 H35 0.9500 . ?
C35 C36 1.378(5) . ?
C37 C38 1.390(6) . ?
C38 H38 0.9500 . ?
C39 C40 1.443(6) . ?
C40 C41 1.377(6) . ?
C40 C43 1.493(6) . ?
C41 C42 1.425(6) . ?
C41 C45 1.498(6) . ?
C42 C47 1.378(6) . ?
C43 H43A 0.9900 . ?
C43 H43B 0.9900 . ?
C43 C44 1.542(6) . ?
C44 H44A 0.9800 . ?
C44 H44B 0.9800 . ?
C44 H44C 0.9800 . ?
C45 H45A 0.9900 . ?
C45 H45B 0.9900 . ?
C45 C46 1.542(7) . ?
C46 H46A 0.9800 . ?
C46 H46B 0.9800 . ?
C46 H46C 0.9800 . ?
C47 H47 0.9500 . ?
C47 C48 1.423(7) . ?
C48 C49 1.435(6) . ?
C49 C50 1.369(8) . ?
C49 C52 1.503(6) . ?
C50 C51 1.454(6) . ?
C50 C54 1.523(7) . ?
C51 C56 1.407(8) . ?
C52 H52A 0.9900 . ?
C52 H52B 0.9900 . ?
C52 C53 1.543(8) . ?
C53 H53A 0.9800 . ?
C53 H53B 0.9800 . ?
C53 H53C 0.9800 . ?
C54 H54A 0.9900 . ?
C54 H54B 0.9900 . ?
C54 C55 1.472(11) . ?
C55 H55A 0.9800 . ?
C55 H55B 0.9800 . ?
C55 H55C 0.9800 . ?
C56 H56 0.9500 . ?
C56 C57 1.389(7) . ?
C57 C58 1.437(7) . ?
C58 C59 1.363(7) . ?
C58 C61 1.524(8) . ?
C59 C60 1.441(7) . ?
C59 C63 1.510(7) . ?
C60 C65 1.463(6) . ?
C61 H61A 0.9900 . ?
C61 H61B 0.9900 . ?
C61 C62 1.466(9) . ?
C62 H62A 0.9800 . ?
C62 H62B 0.9800 . ?
C62 H62C 0.9800 . ?
C63 H63A 0.9900 . ?
C63 H63B 0.9900 . ?
C63 C64 1.530(8) . ?
C64 H64A 0.9800 . ?
C64 H64B 0.9800 . ?
C64 H64C 0.9800 . ?
C65 C66 1.420(6) . ?
C65 C76 1.391(5) . ?
C66 H66 0.9500 . ?
C66 C67 1.378(6) . ?
C67 H67 0.9500 . ?
C67 C68 1.396(5) . ?
C68 C69 1.445(6) . ?
C68 C75 1.405(6) . ?
C69 C70 1.390(6) . ?
C69 C74 1.401(6) . ?
C70 H70 0.9500 . ?
C70 C71 1.393(6) . ?
C71 H71 0.9500 . ?
C71 C72 1.415(6) . ?
C72 C73 1.381(7) . ?
C73 H73 0.9500 . ?
C73 C74 1.406(6) . ?
C75 C76 1.394(6) . ?
C76 H76 0.9500 . ?
Cl3 C80 1.684(12) . ?
Cl4 C80 1.623(13) . ?
Cl5 C80 1.734(10) . ?
C80 H80 1.0000 . ?
Cl6 C81 1.736(13) . ?
Cl7 C81 1.803(13) . ?
Cl8 C81 1.737(12) . ?
C81 H81 1.0000 . ?
O1 H1 0.8203 . ?
O1 C77 1.461(13) . ?
O2 H2 0.8400 . ?
O2 C78 1.383(10) . ?
C77 H77A 0.9800 . ?
C77 H77B 0.9800 . ?
C77 H77C 0.9800 . ?
C78 H78A 0.9800 . ?
C78 H78B 0.9800 . ?
C78 H78C 0.9800 . ?
O3 H3 0.8400 . ?
O3 C79 1.383(9) . ?
C79 H79A 0.9800 . ?
C79 H79B 0.9800 . ?
C79 H79C 0.9800 . ?

loop_
_geom_hbond_atom_site_label_D
_geom_hbond_atom_site_label_H
_geom_hbond_atom_site_label_A
_geom_hbond_distance_DH
_geom_hbond_distance_HA
_geom_hbond_distance_DA
_geom_hbond_angle_DHA
_geom_hbond_site_symmetry_A
_geom_hbond_publ_flag
N4 H4 O2 0.88 2.01 2.881(6) 169.0 . yes
N8 H8 O3 0.88 2.10 2.865(6) 145.3 . yes
O1 H1 O2 0.82 2.08 2.771(9) 142.0 . yes
O2 H2 Cl2 0.84 2.31 3.147(4) 177.3 . yes
O3 H3 Cl1 0.84 2.35 3.140(5) 157.2 . yes
